data_7012537
loop_
_publ_author_name
'Crespo, Olga'
'Fern\'andez, Eduardo J.'
'Jones, Peter G.'
'Laguna, Antonio'
'L\'opez-de-Luzuriaga, Jos\'e M.'
'Monge, Miguel'
'Olmos, M. Elena'
'P\'erez, Javier'

_publ_section_title
;
 Coordination modes of diphenylphosphinothioformamide in its neutral
 and deprotonated forms at gold(i)
;
_journal_issue 6
_journal_name_full 'Dalton Transactions'
_journal_page_first 1076
_journal_paper_doi 10.1039/b211865c
_journal_year 2003
_chemical_formula_sum 'C26 H14 Au2 F10 N P S'
_chemical_formula_weight 987.34
_chemical_name_systematic
; 
? 
;
_space_group_IT_number 14
_symmetry_cell_setting monoclinic
_symmetry_space_group_name_Hall '-P 2ybc'
_symmetry_space_group_name_H-M 'P 1 21/c 1'
_atom_sites_solution_hydrogens geom
_atom_sites_solution_primary direct
_atom_sites_solution_secondary difmap
_audit_creation_method SHELXL-97
_cell_angle_alpha 90.00
_cell_angle_beta 92.2227(9)
_cell_angle_gamma 90.00
_cell_formula_units_Z 8
_cell_length_a 16.8870(2)
_cell_length_b 12.6690(2)
_cell_length_c 25.0874(3)
_cell_measurement_reflns_used 12556
_cell_measurement_temperature 173(2)
_cell_measurement_theta_max 26.73
_cell_measurement_theta_min 5.12
_cell_volume 5363.20(12)
_computing_cell_refinement 'Denzo and Scalepack (Otwinowski and Minor,1997)'
_computing_data_collection 'Nonius KappaCCD'
_computing_data_reduction 'Denzo and Scalepack (Otwinowski and Minor,1997)'
_computing_molecular_graphics 'ORTEP III for Windows'
_computing_publication_material SHELXL-97
_computing_structure_refinement 'SHELXL-97 (Sheldrick, 1997)'
_computing_structure_solution 'SHELXS-97 (Sheldrick, 1990)'
_diffrn_ambient_temperature 173(2)
_diffrn_detector_area_resol_mean 9
_diffrn_measured_fraction_theta_full 0.992
_diffrn_measured_fraction_theta_max 0.992
_diffrn_measurement_device_type 'Nonius Kappa CCD'
_diffrn_measurement_method '\w- & \f- scan'
_diffrn_radiation_monochromator graphite
_diffrn_radiation_source 'fine-focus sealed tube'
_diffrn_radiation_type MoK\a
_diffrn_radiation_wavelength 0.71073
_diffrn_reflns_av_R_equivalents 0.1010
_diffrn_reflns_av_sigmaI/netI 0.0673
_diffrn_reflns_limit_h_max 22
_diffrn_reflns_limit_h_min -21
_diffrn_reflns_limit_k_max 16
_diffrn_reflns_limit_k_min -16
_diffrn_reflns_limit_l_max 32
_diffrn_reflns_limit_l_min -32
_diffrn_reflns_number 56611
_diffrn_reflns_theta_full 26.73
_diffrn_reflns_theta_max 27.89
_diffrn_reflns_theta_min 1.21
_exptl_absorpt_coefficient_mu 11.155
_exptl_absorpt_correction_type multi-scan
_exptl_absorpt_process_details Scalepack
_exptl_crystal_colour yellow
_exptl_crystal_density_diffrn 2.446
_exptl_crystal_density_method 'not measured'
_exptl_crystal_description plate
_exptl_crystal_F_000 3648
_exptl_crystal_size_max 0.12
_exptl_crystal_size_mid 0.10
_exptl_crystal_size_min 0.05
_refine_diff_density_max 2.788
_refine_diff_density_min -1.748
_refine_diff_density_rms 0.232
_refine_ls_extinction_method none
_refine_ls_goodness_of_fit_ref 1.024
_refine_ls_hydrogen_treatment mixed
_refine_ls_matrix_type full
_refine_ls_number_parameters 741
_refine_ls_number_reflns 11295
_refine_ls_number_restraints 274
_refine_ls_restrained_S_all 1.014
_refine_ls_R_factor_all 0.0829
_refine_ls_R_factor_gt 0.0469
_refine_ls_shift/su_max 0.001
_refine_ls_shift/su_mean 0.000
_refine_ls_structure_factor_coef Fsqd
_refine_ls_weighting_details 'calc w=1/[\s^2^(Fo^2^)+(0.0577P)^2^+0.0000P] where P=(Fo^2^+2Fc^2^)/3'
_refine_ls_weighting_scheme calc
_refine_ls_wR_factor_gt 0.0957
_refine_ls_wR_factor_ref 0.1082
_reflns_number_gt 7923
_reflns_number_total 12730
_reflns_threshold_expression >2sigma(I)
_cod_data_source_file b211865c.txt
_cod_data_source_block miguel
_cod_depositor_comments
;
The following automatic conversions were performed:
'_symmetry_cell_setting' value 'Monoclinic' changed to 'monoclinic'
according to '/home/saulius/struct/CIF-dictionaries/cif_core.dic'
dictionary named 'cif_core.dic' version 2.4.1 from
2010-06-29.

'_exptl_absorpt_correction_type' value 'multiscan' changed to
'multi-scan' according to
'/home/saulius/struct/CIF-dictionaries/cif_core.dic' dictionary named
'cif_core.dic' version 2.4.1 from 2010-06-29.

Automatic conversion script
Id: cif_fix_enum 1527 2010-12-29 10:47:43Z saulius 
;
_cod_original_sg_symbol_H-M P21/c
_cod_database_code 7012537

loop_
_symmetry_equiv_pos_as_xyz
'x, y, z'
'-x, y+1/2, -z+1/2'
'-x, -y, -z'
'x, -y-1/2, z-1/2'

loop_
_atom_site_label
_atom_site_type_symbol
_atom_site_fract_x
_atom_site_fract_y
_atom_site_fract_z
_atom_site_U_iso_or_equiv
_atom_site_adp_type
_atom_site_occupancy
_atom_site_symmetry_multiplicity
_atom_site_calc_flag
_atom_site_refinement_flags
_atom_site_disorder_assembly
_atom_site_disorder_group
Au1 Au 0.127449(19) 0.85599(3) 0.320198(12) 0.02443(10) Uani 1 1 d . . .
Au2 Au 0.22926(2) 0.64689(3) 0.330478(13) 0.02959(10) Uani 1 1 d . . .
Au3 Au 0.29145(2) 0.40596(3) 0.310921(12) 0.02740(10) Uani 1 1 d . . .
Au4 Au 0.37470(2) 0.19406(3) 0.303646(12) 0.02449(10) Uani 1 1 d . . .
C1 C 0.1075(4) 0.8812(6) 0.4000(3) 0.0252(18) Uani 1 1 d DU . .
C2 C 0.1235(5) 0.9737(8) 0.4262(3) 0.042(2) Uani 1 1 d DU . .
C3 C 0.1222(6) 0.9821(10) 0.4807(4) 0.071(3) Uani 1 1 d DU . .
C4 C 0.1065(7) 0.8951(8) 0.5108(4) 0.071(3) Uani 1 1 d DU . .
C5 C 0.0880(6) 0.8018(10) 0.4861(4) 0.056(3) Uani 1 1 d DU . .
C6 C 0.0886(5) 0.7957(8) 0.4312(3) 0.032(2) Uani 1 1 d DU . .
F1 F 0.1433(4) 1.0606(5) 0.3989(3) 0.0619(18) Uani 1 1 d DU . .
F2 F 0.1380(6) 1.0761(7) 0.5051(3) 0.114(3) Uani 1 1 d DU . .
F3 F 0.1056(6) 0.8988(9) 0.5644(2) 0.121(4) Uani 1 1 d DU . .
F4 F 0.0733(4) 0.7147(7) 0.5150(2) 0.079(2) Uani 1 1 d DU . .
F5 F 0.0712(3) 0.7022(5) 0.4086(2) 0.0454(14) Uani 1 1 d DU . .
C11 C 0.2852(4) 0.6951(6) 0.3993(3) 0.0265(18) Uani 1 1 d DU . .
C12 C 0.3474(4) 0.7643(6) 0.4016(3) 0.029(2) Uani 1 1 d DU . .
C13 C 0.3824(5) 0.8013(7) 0.4485(3) 0.037(2) Uani 1 1 d DU . .
C14 C 0.3550(5) 0.7691(8) 0.4957(3) 0.038(2) Uani 1 1 d DU . .
C15 C 0.2948(5) 0.6997(8) 0.4961(3) 0.037(2) Uani 1 1 d DU . .
C16 C 0.2603(5) 0.6646(7) 0.4490(3) 0.029(2) Uani 1 1 d DU . .
F6 F 0.3781(3) 0.8010(5) 0.35529(19) 0.0458(15) Uani 1 1 d DU . .
F7 F 0.4439(3) 0.8710(5) 0.4471(2) 0.0561(17) Uani 1 1 d DU . .
F8 F 0.3878(4) 0.8076(6) 0.5425(2) 0.0631(19) Uani 1 1 d DU . .
F9 F 0.2664(3) 0.6659(5) 0.54385(19) 0.0532(17) Uani 1 1 d DU . .
F10 F 0.1994(3) 0.5958(4) 0.4527(2) 0.0405(13) Uani 1 1 d DU . .
C21 C 0.2305(4) 0.3621(6) 0.3760(3) 0.0246(18) Uani 1 1 d DU . .
C22 C 0.1574(4) 0.3143(6) 0.3724(3) 0.0264(19) Uani 1 1 d DU . .
C23 C 0.1139(5) 0.2895(6) 0.4166(3) 0.029(2) Uani 1 1 d DU . .
C24 C 0.1438(5) 0.3119(8) 0.4671(3) 0.034(2) Uani 1 1 d DU . .
C25 C 0.2175(5) 0.3586(7) 0.4721(3) 0.0279(19) Uani 1 1 d DU . .
C26 C 0.2586(5) 0.3824(7) 0.4274(3) 0.0269(19) Uani 1 1 d DU . .
F11 F 0.1233(3) 0.2900(5) 0.32430(18) 0.0398(14) Uani 1 1 d DU . .
F12 F 0.0414(3) 0.2452(5) 0.4099(2) 0.0434(14) Uani 1 1 d DU . .
F13 F 0.1027(3) 0.2918(5) 0.51013(19) 0.0464(15) Uani 1 1 d DU . .
F14 F 0.2482(3) 0.3801(5) 0.52107(19) 0.0521(17) Uani 1 1 d DU . .
F15 F 0.3304(3) 0.4320(5) 0.4356(2) 0.0409(14) Uani 1 1 d DU . .
C31 C 0.3858(4) 0.1622(6) 0.3847(3) 0.0248(18) Uani 1 1 d DU . .
C32 C 0.4252(4) 0.2306(6) 0.4181(3) 0.0241(18) Uani 1 1 d DU . .
C33 C 0.4229(5) 0.2254(7) 0.4728(3) 0.034(2) Uani 1 1 d DU . .
C34 C 0.3784(5) 0.1479(7) 0.4955(3) 0.034(2) Uani 1 1 d DU . .
C35 C 0.3382(6) 0.0776(7) 0.4633(3) 0.036(2) Uani 1 1 d DU . .
C36 C 0.3417(6) 0.0857(7) 0.4085(3) 0.035(2) Uani 1 1 d DU . .
F16 F 0.4692(3) 0.3081(4) 0.39684(19) 0.0417(14) Uani 1 1 d DU . .
F17 F 0.4618(3) 0.2962(5) 0.5037(2) 0.0517(16) Uani 1 1 d DU . .
F18 F 0.3746(3) 0.1423(5) 0.54840(18) 0.0528(17) Uani 1 1 d DU . .
F19 F 0.2970(4) 0.0001(5) 0.4862(2) 0.0619(18) Uani 1 1 d DU . .
F20 F 0.3027(4) 0.0115(5) 0.3792(2) 0.0526(16) Uani 1 1 d DU . .
S1 S 0.15859(14) 0.58185(19) 0.25666(9) 0.0319(6) Uani 1 1 d . . .
C41 C 0.1245(5) 0.6843(7) 0.2200(3) 0.0210(18) Uani 1 1 d U . .
N1 N 0.0716(4) 0.6705(6) 0.1808(3) 0.0303(18) Uani 1 1 d U . .
H1 H 0.0584 0.7237 0.1612 0.036 Uiso 1 1 calc R . .
C42 C 0.0341(6) 0.5673(9) 0.1690(4) 0.045(3) Uani 1 1 d U . .
H42A H 0.0744 0.5155 0.1635 0.068 Uiso 1 1 calc R . .
H42B H 0.0003 0.5732 0.1375 0.068 Uiso 1 1 calc R . .
H42C H 0.0031 0.5464 0.1985 0.068 Uiso 1 1 calc R . .
P1 P 0.15679(14) 0.82066(19) 0.23436(8) 0.0255(5) Uani 1 1 d . . .
C61 C 0.1098(5) 0.8965(7) 0.1813(3) 0.0246(19) Uani 1 1 d DU . .
C62 C 0.1491(6) 0.9191(7) 0.1345(3) 0.037(2) Uani 1 1 d DU . .
H62 H 0.2012 0.8968 0.1312 0.045 Uiso 1 1 calc R . .
C63 C 0.1114(6) 0.9742(7) 0.0930(3) 0.040(2) Uani 1 1 d DU . .
H63 H 0.1383 0.9890 0.0622 0.048 Uiso 1 1 calc R . .
C64 C 0.0339(6) 1.0072(8) 0.0974(3) 0.040(2) Uani 1 1 d DU . .
H64 H 0.0082 1.0429 0.0693 0.047 Uiso 1 1 calc R . .
C65 C -0.0052(5) 0.9867(7) 0.1438(3) 0.034(2) Uani 1 1 d DU . .
H65 H -0.0572 1.0095 0.1470 0.040 Uiso 1 1 calc R . .
C66 C 0.0324(5) 0.9328(7) 0.1853(3) 0.0253(19) Uani 1 1 d DU . .
H66 H 0.0057 0.9205 0.2164 0.030 Uiso 1 1 calc R . .
C71 C 0.2617(5) 0.8225(6) 0.2234(3) 0.027(2) Uani 1 1 d DU . .
C72 C 0.3070(5) 0.8981(7) 0.2504(3) 0.030(2) Uani 1 1 d DU . .
H72 H 0.2837 0.9412 0.2754 0.036 Uiso 1 1 calc R . .
C73 C 0.3874(5) 0.9102(8) 0.2404(3) 0.036(2) Uani 1 1 d DU . .
H73 H 0.4175 0.9610 0.2587 0.043 Uiso 1 1 calc R . .
C74 C 0.4213(5) 0.8471(7) 0.2040(3) 0.036(2) Uani 1 1 d DU . .
H74 H 0.4749 0.8550 0.1977 0.043 Uiso 1 1 calc R . .
C75 C 0.3781(5) 0.7718(8) 0.1762(4) 0.039(2) Uani 1 1 d DU . .
H75 H 0.4022 0.7296 0.1511 0.047 Uiso 1 1 calc R . .
C76 C 0.2969(5) 0.7592(8) 0.1859(3) 0.033(2) Uani 1 1 d DU . .
H76 H 0.2671 0.7086 0.1673 0.040 Uiso 1 1 calc R . .
S2 S 0.35985(14) 0.47048(19) 0.23961(9) 0.0330(6) Uani 1 1 d . . .
C51 C 0.3888(5) 0.3677(7) 0.2018(3) 0.024(2) Uani 1 1 d U . .
N2 N 0.4328(4) 0.3841(6) 0.1605(3) 0.0284(17) Uani 1 1 d U . .
H2 H 0.4457 0.3304 0.1417 0.034 Uiso 1 1 calc R . .
C52 C 0.4611(7) 0.4874(8) 0.1444(4) 0.044(3) Uani 1 1 d U . .
H52A H 0.4184 0.5260 0.1273 0.066 Uiso 1 1 calc R . .
H52B H 0.5032 0.4788 0.1201 0.066 Uiso 1 1 calc R . .
H52C H 0.4805 0.5254 0.1754 0.066 Uiso 1 1 calc R . .
P2 P 0.35470(13) 0.23294(19) 0.21582(8) 0.0242(5) Uani 1 1 d . . .
C81 C 0.4039(5) 0.1534(7) 0.1676(3) 0.0250(19) Uani 1 1 d DU . .
C82 C 0.3637(5) 0.1091(6) 0.1238(3) 0.028(2) Uani 1 1 d DU . .
H82 H 0.3095 0.1197 0.1186 0.033 Uiso 1 1 calc R . .
C83 C 0.4052(6) 0.0483(8) 0.0874(3) 0.041(2) Uani 1 1 d DU . .
H83 H 0.3780 0.0182 0.0582 0.050 Uiso 1 1 calc R . .
C84 C 0.4857(5) 0.0327(7) 0.0943(3) 0.037(2) Uani 1 1 d DU . .
H84 H 0.5130 -0.0067 0.0697 0.045 Uiso 1 1 calc R . .
C85 C 0.5253(6) 0.0763(8) 0.1382(4) 0.040(2) Uani 1 1 d DU . .
H85 H 0.5796 0.0660 0.1432 0.048 Uiso 1 1 calc R . .
C86 C 0.4848(5) 0.1354(8) 0.1751(3) 0.035(2) Uani 1 1 d DU . .
H86 H 0.5120 0.1632 0.2048 0.042 Uiso 1 1 calc R . .
C91 C 0.2515(5) 0.2406(7) 0.1950(3) 0.0259(19) Uani 1 1 d DU . .
C92 C 0.1974(5) 0.1884(7) 0.2262(3) 0.035(2) Uani 1 1 d DU . .
H92 H 0.2148 0.1511 0.2563 0.042 Uiso 1 1 calc R . .
C93 C 0.1169(6) 0.1925(9) 0.2117(4) 0.054(3) Uani 1 1 d DU . .
H93 H 0.0802 0.1586 0.2325 0.065 Uiso 1 1 calc R . .
C94 C 0.0914(6) 0.2472(8) 0.1660(4) 0.050(3) Uani 1 1 d DU . .
H94 H 0.0378 0.2491 0.1560 0.060 Uiso 1 1 calc R . .
C95 C 0.1461(6) 0.2989(9) 0.1355(4) 0.049(3) Uani 1 1 d DU . .
H95 H 0.1291 0.3358 0.1052 0.059 Uiso 1 1 calc R . .
C96 C 0.2250(5) 0.2959(8) 0.1499(3) 0.037(2) Uani 1 1 d DU . .
H96 H 0.2612 0.3312 0.1293 0.045 Uiso 1 1 calc R . .

loop_
_atom_site_aniso_label
_atom_site_aniso_U_11
_atom_site_aniso_U_22
_atom_site_aniso_U_33
_atom_site_aniso_U_23
_atom_site_aniso_U_13
_atom_site_aniso_U_12
Au1 0.02267(18) 0.0283(2) 0.02239(17) -0.00194(14) 0.00213(13) 0.00175(15)
Au2 0.0271(2) 0.0358(2) 0.02590(19) 0.00338(15) 0.00064(14) 0.00814(17)
Au3 0.0258(2) 0.0319(2) 0.02486(18) -0.00056(14) 0.00538(14) 0.00651(16)
Au4 0.02489(19) 0.0303(2) 0.01831(17) 0.00166(13) 0.00089(13) 0.00344(16)
C1 0.019(4) 0.035(5) 0.022(4) -0.011(3) 0.000(3) 0.001(4)
C2 0.039(6) 0.043(6) 0.044(5) -0.007(4) -0.008(5) 0.005(5)
C3 0.085(10) 0.082(7) 0.043(5) -0.038(4) -0.009(6) 0.029(7)
C4 0.069(9) 0.120(7) 0.023(5) -0.015(5) -0.004(5) 0.030(8)
C5 0.043(7) 0.098(7) 0.029(5) 0.010(4) 0.012(5) 0.023(6)
C6 0.016(5) 0.049(5) 0.032(4) 0.008(4) 0.004(4) 0.006(4)
F1 0.068(5) 0.033(4) 0.083(4) -0.010(3) -0.019(3) -0.008(3)
F2 0.160(9) 0.104(6) 0.076(5) -0.064(5) -0.030(5) 0.027(6)
F3 0.140(8) 0.199(10) 0.024(3) -0.025(4) 0.010(4) 0.049(7)
F4 0.052(4) 0.135(7) 0.053(4) 0.041(4) 0.026(3) 0.017(4)
F5 0.041(3) 0.041(4) 0.055(3) 0.008(3) 0.004(3) -0.004(3)
C11 0.021(4) 0.031(5) 0.026(4) 0.005(4) -0.007(3) 0.009(3)
C12 0.023(5) 0.035(6) 0.031(4) 0.012(4) 0.003(3) 0.010(4)
C13 0.025(5) 0.050(7) 0.035(4) 0.009(4) -0.001(4) -0.006(4)
C14 0.041(6) 0.042(7) 0.030(4) 0.007(4) -0.007(4) 0.003(4)
C15 0.033(5) 0.053(7) 0.025(4) 0.005(4) 0.008(4) 0.001(4)
C16 0.018(5) 0.032(6) 0.037(4) 0.002(4) 0.002(3) 0.004(4)
F6 0.039(3) 0.064(4) 0.034(3) 0.015(3) 0.006(2) 0.002(3)
F7 0.039(4) 0.076(5) 0.053(4) 0.018(3) -0.009(3) -0.018(3)
F8 0.067(4) 0.092(5) 0.028(3) 0.005(3) -0.016(3) -0.017(4)
F9 0.055(4) 0.078(5) 0.027(3) 0.010(3) 0.011(3) -0.003(3)
F10 0.037(3) 0.044(4) 0.041(3) 0.005(2) 0.005(2) -0.006(3)
C21 0.020(4) 0.031(5) 0.024(4) -0.002(3) 0.006(3) 0.015(4)
C22 0.018(4) 0.041(6) 0.020(4) -0.002(4) -0.001(3) 0.008(4)
C23 0.027(5) 0.029(6) 0.031(4) -0.007(4) 0.002(3) 0.000(4)
C24 0.032(5) 0.046(7) 0.024(4) -0.004(4) 0.006(3) 0.000(4)
C25 0.024(4) 0.035(6) 0.024(4) -0.005(4) -0.001(3) 0.005(4)
C26 0.021(4) 0.029(6) 0.030(4) -0.005(4) -0.004(3) 0.001(4)
F11 0.025(3) 0.069(4) 0.026(3) -0.019(2) 0.000(2) 0.001(3)
F12 0.028(3) 0.058(4) 0.044(3) -0.009(3) 0.006(2) -0.012(3)
F13 0.047(4) 0.063(4) 0.030(3) -0.002(3) 0.014(2) -0.014(3)
F14 0.044(4) 0.088(5) 0.024(3) -0.011(3) -0.002(2) -0.013(3)
F15 0.023(3) 0.050(4) 0.050(3) 0.002(3) 0.006(2) -0.007(3)
C31 0.032(5) 0.029(5) 0.014(4) 0.008(3) -0.001(3) 0.014(3)
C32 0.021(5) 0.025(5) 0.026(4) -0.001(3) 0.006(3) 0.007(3)
C33 0.032(5) 0.043(6) 0.027(4) -0.006(4) -0.007(4) 0.009(4)
C34 0.037(6) 0.053(6) 0.012(4) 0.000(4) 0.006(3) 0.009(4)
C35 0.045(6) 0.034(6) 0.030(4) 0.005(4) 0.011(4) -0.003(4)
C36 0.049(6) 0.032(6) 0.023(4) -0.009(4) -0.003(4) -0.008(4)
F16 0.044(3) 0.044(4) 0.037(3) 0.006(2) 0.002(2) -0.013(3)
F17 0.054(4) 0.062(4) 0.039(3) -0.020(3) -0.007(3) -0.007(3)
F18 0.060(4) 0.084(5) 0.014(2) 0.004(3) 0.005(2) 0.005(3)
F19 0.082(5) 0.065(5) 0.041(3) 0.009(3) 0.020(3) -0.024(4)
F20 0.070(4) 0.049(4) 0.039(3) -0.007(3) 0.004(3) -0.021(3)
S1 0.0318(13) 0.0333(15) 0.0304(12) 0.0053(10) -0.0026(10) 0.0056(11)
C41 0.015(4) 0.024(5) 0.025(4) 0.003(3) 0.007(3) 0.001(4)
N1 0.035(5) 0.029(5) 0.026(4) -0.002(3) -0.001(3) 0.005(3)
C42 0.046(7) 0.052(7) 0.037(6) 0.000(5) -0.013(5) -0.009(5)
P1 0.0244(12) 0.0283(14) 0.0241(12) -0.0022(9) 0.0035(9) 0.0003(10)
C61 0.028(5) 0.023(5) 0.023(4) 0.005(3) -0.001(3) 0.002(4)
C62 0.040(6) 0.039(7) 0.034(5) 0.007(4) 0.012(4) 0.005(5)
C63 0.056(6) 0.041(7) 0.024(4) 0.005(4) 0.017(4) 0.009(5)
C64 0.061(6) 0.028(6) 0.029(5) 0.009(4) -0.004(4) 0.011(5)
C65 0.030(5) 0.023(6) 0.048(5) 0.010(4) -0.002(4) 0.010(4)
C66 0.027(4) 0.020(5) 0.029(4) 0.001(3) 0.007(3) 0.002(4)
C71 0.021(4) 0.037(6) 0.024(4) 0.002(4) 0.005(3) 0.001(4)
C72 0.031(5) 0.034(6) 0.024(4) -0.001(4) 0.003(4) -0.009(4)
C73 0.029(5) 0.049(7) 0.030(5) 0.007(4) -0.002(4) -0.010(5)
C74 0.021(5) 0.054(7) 0.032(5) 0.004(4) 0.003(4) -0.002(4)
C75 0.030(5) 0.053(7) 0.035(5) -0.003(4) 0.007(4) 0.005(5)
C76 0.029(5) 0.038(6) 0.032(5) -0.005(4) 0.008(4) 0.003(4)
S2 0.0387(14) 0.0311(15) 0.0299(12) -0.0023(10) 0.0123(10) 0.0023(11)
C51 0.016(4) 0.037(6) 0.020(4) 0.003(4) 0.003(3) -0.003(4)
N2 0.032(4) 0.027(4) 0.027(4) -0.006(3) 0.010(3) -0.001(3)
C52 0.062(7) 0.028(6) 0.044(6) -0.003(4) 0.022(5) -0.013(5)
P2 0.0225(12) 0.0289(14) 0.0212(11) 0.0004(9) -0.0005(9) 0.0025(10)
C81 0.025(4) 0.023(5) 0.027(4) 0.005(3) 0.001(3) 0.009(4)
C82 0.031(5) 0.023(5) 0.028(5) 0.002(3) -0.003(3) 0.012(4)
C83 0.052(6) 0.049(7) 0.022(5) -0.004(4) -0.002(4) 0.011(5)
C84 0.055(6) 0.026(6) 0.031(5) 0.009(4) 0.009(4) 0.010(5)
C85 0.028(5) 0.052(7) 0.041(5) 0.010(4) 0.008(4) 0.014(5)
C86 0.028(5) 0.044(7) 0.034(5) 0.002(4) 0.004(4) -0.002(5)
C91 0.023(4) 0.034(6) 0.021(4) -0.004(3) 0.002(3) 0.001(4)
C92 0.026(5) 0.049(7) 0.031(5) 0.000(4) -0.002(4) -0.008(5)
C93 0.030(5) 0.078(9) 0.054(6) -0.016(5) -0.001(5) -0.015(6)
C94 0.022(5) 0.053(8) 0.074(7) -0.028(5) -0.021(4) 0.000(5)
C95 0.048(6) 0.050(8) 0.047(6) -0.005(5) -0.024(5) 0.010(5)
C96 0.033(5) 0.053(7) 0.025(5) -0.002(4) -0.009(4) 0.003(5)

loop_
_atom_type_symbol
_atom_type_description
_atom_type_scat_dispersion_real
_atom_type_scat_dispersion_imag
_atom_type_scat_source
C C 0.0033 0.0016 'International Tables Vol C Tables 4.2.6.8 and 6.1.1.4'
H H 0.0000 0.0000 'International Tables Vol C Tables 4.2.6.8 and 6.1.1.4'
Au Au -2.0133 8.8022 'International Tables Vol C Tables 4.2.6.8 and 6.1.1.4'
P P 0.1023 0.0942 'International Tables Vol C Tables 4.2.6.8 and 6.1.1.4'
S S 0.1246 0.1234 'International Tables Vol C Tables 4.2.6.8 and 6.1.1.4'
F F 0.0171 0.0103 'International Tables Vol C Tables 4.2.6.8 and 6.1.1.4'
N N 0.0061 0.0033 'International Tables Vol C Tables 4.2.6.8 and 6.1.1.4'

loop_
_geom_angle_atom_site_label_1
_geom_angle_atom_site_label_2
_geom_angle_atom_site_label_3
_geom_angle
_geom_angle_site_symmetry_1
_geom_angle_site_symmetry_3
_geom_angle_publ_flag
C1 Au1 P1 175.9(2) . . ?
C1 Au1 Au2 99.1(2) . . ?
P1 Au1 Au2 76.97(6) . . ?
C11 Au2 S1 174.8(2) . . ?
C11 Au2 Au1 92.9(2) . . ?
S1 Au2 Au1 88.35(6) . . ?
C11 Au2 Au3 105.5(2) . . ?
S1 Au2 Au3 72.93(6) . . ?
Au1 Au2 Au3 161.064(15) . . ?
C21 Au3 S2 175.1(2) . . ?
C21 Au3 Au4 93.2(2) . . ?
S2 Au3 Au4 91.13(6) . . ?
C21 Au3 Au2 87.7(2) . . ?
S2 Au3 Au2 87.66(6) . . ?
Au4 Au3 Au2 170.132(15) . . ?
C31 Au4 P2 176.4(2) . . ?
C31 Au4 Au3 97.9(2) . . ?
P2 Au4 Au3 79.33(6) . . ?
C2 C1 C6 116.6(8) . . ?
C2 C1 Au1 124.2(6) . . ?
C6 C1 Au1 118.4(6) . . ?
F1 C2 C1 120.4(8) . . ?
F1 C2 C3 117.2(9) . . ?
C1 C2 C3 122.3(10) . . ?
F2 C3 C4 119.7(9) . . ?
F2 C3 C2 120.4(11) . . ?
C4 C3 C2 119.9(10) . . ?
F3 C4 C5 118.2(10) . . ?
F3 C4 C3 122.2(10) . . ?
C5 C4 C3 119.5(10) . . ?
F4 C5 C4 120.4(9) . . ?
F4 C5 C6 120.0(10) . . ?
C4 C5 C6 119.5(10) . . ?
F5 C6 C5 117.5(9) . . ?
F5 C6 C1 120.4(7) . . ?
C5 C6 C1 122.1(9) . . ?
C12 C11 C16 113.6(7) . . ?
C12 C11 Au2 124.1(5) . . ?
C16 C11 Au2 122.2(6) . . ?
C11 C12 F6 119.8(7) . . ?
C11 C12 C13 123.8(7) . . ?
F6 C12 C13 116.4(7) . . ?
C14 C13 F7 120.3(8) . . ?
C14 C13 C12 119.7(8) . . ?
F7 C13 C12 120.0(7) . . ?
C15 C14 C13 119.3(9) . . ?
C15 C14 F8 120.5(7) . . ?
C13 C14 F8 120.2(8) . . ?
C14 C15 C16 120.2(8) . . ?
C14 C15 F9 119.9(8) . . ?
C16 C15 F9 119.9(8) . . ?
F10 C16 C15 116.6(7) . . ?
F10 C16 C11 119.9(7) . . ?
C15 C16 C11 123.4(8) . . ?
C22 C21 C26 114.8(8) . . ?
C22 C21 Au3 123.2(5) . . ?
C26 C21 Au3 122.0(6) . . ?
F11 C22 C21 120.6(7) . . ?
F11 C22 C23 116.1(7) . . ?
C21 C22 C23 123.3(7) . . ?
F12 C23 C24 120.0(7) . . ?
F12 C23 C22 119.9(7) . . ?
C24 C23 C22 120.1(8) . . ?
F13 C24 C23 121.5(7) . . ?
F13 C24 C25 120.5(7) . . ?
C23 C24 C25 118.0(8) . . ?
F14 C25 C26 120.9(7) . . ?
F14 C25 C24 118.9(7) . . ?
C26 C25 C24 120.2(7) . . ?
F15 C26 C25 116.6(7) . . ?
F15 C26 C21 119.8(7) . . ?
C25 C26 C21 123.6(7) . . ?
C32 C31 C36 116.2(7) . . ?
C32 C31 Au4 120.2(6) . . ?
C36 C31 Au4 122.3(5) . . ?
F16 C32 C31 118.8(7) . . ?
F16 C32 C33 117.7(7) . . ?
C31 C32 C33 123.5(8) . . ?
F17 C33 C34 120.1(7) . . ?
F17 C33 C32 120.9(8) . . ?
C34 C33 C32 119.0(8) . . ?
F18 C34 C35 120.8(7) . . ?
F18 C34 C33 120.0(7) . . ?
C35 C34 C33 119.3(8) . . ?
F19 C35 C34 118.4(7) . . ?
F19 C35 C36 121.6(8) . . ?
C34 C35 C36 120.0(8) . . ?
F20 C36 C31 121.1(7) . . ?
F20 C36 C35 116.8(8) . . ?
C31 C36 C35 122.1(7) . . ?
C41 S1 Au2 108.5(3) . . ?
N1 C41 S1 121.0(7) . . ?
N1 C41 P1 117.3(6) . . ?
S1 C41 P1 121.7(5) . . ?
C41 N1 C42 122.8(7) . . ?
C61 P1 C71 106.7(4) . . ?
C61 P1 C41 103.7(4) . . ?
C71 P1 C41 105.5(4) . . ?
C61 P1 Au1 119.3(3) . . ?
C71 P1 Au1 113.2(2) . . ?
C41 P1 Au1 107.2(3) . . ?
C66 C61 C62 118.0(8) . . ?
C66 C61 P1 120.6(6) . . ?
C62 C61 P1 121.3(6) . . ?
C63 C62 C61 120.9(8) . . ?
C64 C63 C62 120.0(8) . . ?
C63 C64 C65 119.6(8) . . ?
C66 C65 C64 120.4(8) . . ?
C65 C66 C61 121.0(8) . . ?
C72 C71 C76 119.2(8) . . ?
C72 C71 P1 117.5(6) . . ?
C76 C71 P1 123.0(6) . . ?
C71 C72 C73 120.6(8) . . ?
C74 C73 C72 119.6(9) . . ?
C73 C74 C75 121.4(9) . . ?
C74 C75 C76 119.4(8) . . ?
C71 C76 C75 119.7(8) . . ?
C51 S2 Au3 108.9(3) . . ?
N2 C51 S2 120.3(7) . . ?
N2 C51 P2 119.2(7) . . ?
S2 C51 P2 120.5(5) . . ?
C51 N2 C52 124.2(8) . . ?
C81 P2 C91 107.6(4) . . ?
C81 P2 C51 103.6(4) . . ?
C91 P2 C51 101.5(4) . . ?
C81 P2 Au4 118.3(3) . . ?
C91 P2 Au4 113.5(2) . . ?
C51 P2 Au4 110.5(3) . . ?
C82 C81 C86 119.2(8) . . ?
C82 C81 P2 122.3(6) . . ?
C86 C81 P2 118.6(6) . . ?
C81 C82 C83 119.8(8) . . ?
C84 C83 C82 120.7(8) . . ?
C83 C84 C85 119.2(9) . . ?
C84 C85 C86 120.7(9) . . ?
C85 C86 C81 120.3(8) . . ?
C96 C91 C92 119.9(8) . . ?
C96 C91 P2 122.7(6) . . ?
C92 C91 P2 117.4(6) . . ?
C91 C92 C93 119.4(9) . . ?
C94 C93 C92 120.0(9) . . ?
C95 C94 C93 119.9(9) . . ?
C96 C95 C94 120.4(9) . . ?
C95 C96 C91 120.6(9) . . ?

loop_
_geom_bond_atom_site_label_1
_geom_bond_atom_site_label_2
_geom_bond_distance
_geom_bond_site_symmetry_2
_geom_bond_publ_flag
Au1 C1 2.068(8) . ?
Au1 P1 2.273(2) . ?
Au1 Au2 3.1631(5) . ?
Au2 C11 2.029(8) . ?
Au2 S1 2.315(2) . ?
Au2 Au3 3.2712(5) . ?
Au3 C21 2.041(8) . ?
Au3 S2 2.316(2) . ?
Au3 Au4 3.0391(5) . ?
Au4 C31 2.074(7) . ?
Au4 P2 2.270(2) . ?
C1 C2 1.365(11) . ?
C1 C6 1.381(10) . ?
C2 F1 1.345(11) . ?
C2 C3 1.373(12) . ?
C3 F2 1.361(12) . ?
C3 C4 1.368(13) . ?
C4 F3 1.347(12) . ?
C4 C5 1.365(13) . ?
C5 F4 1.350(12) . ?
C5 C6 1.380(11) . ?
C6 F5 1.340(10) . ?
C11 C12 1.367(10) . ?
C11 C16 1.388(10) . ?
C12 F6 1.370(9) . ?
C12 C13 1.380(11) . ?
C13 C14 1.351(10) . ?
C13 F7 1.364(9) . ?
C14 C15 1.345(11) . ?
C14 F8 1.368(10) . ?
C15 C16 1.370(11) . ?
C15 F9 1.376(9) . ?
C16 F10 1.354(9) . ?
C21 C22 1.374(10) . ?
C21 C26 1.380(9) . ?
C22 F11 1.352(8) . ?
C22 C23 1.390(10) . ?
C23 F12 1.351(9) . ?
C23 C24 1.376(10) . ?
C24 F13 1.330(10) . ?
C24 C25 1.380(10) . ?
C25 F14 1.343(8) . ?
C25 C26 1.375(10) . ?
C26 F15 1.373(9) . ?
C31 C32 1.361(10) . ?
C31 C36 1.374(10) . ?
C32 F16 1.354(9) . ?
C32 C33 1.374(10) . ?
C33 F17 1.341(9) . ?
C33 C34 1.374(11) . ?
C34 F18 1.334(9) . ?
C34 C35 1.366(10) . ?
C35 F19 1.345(9) . ?
C35 C36 1.381(10) . ?
C36 F20 1.349(9) . ?
S1 C41 1.679(8) . ?
C41 N1 1.314(10) . ?
C41 P1 1.843(9) . ?
N1 C42 1.477(12) . ?
P1 C61 1.801(8) . ?
P1 C71 1.804(9) . ?
C61 C66 1.393(10) . ?
C61 C62 1.399(10) . ?
C62 C63 1.388(11) . ?
C63 C64 1.382(11) . ?
C64 C65 1.387(11) . ?
C65 C66 1.380(10) . ?
C71 C72 1.386(10) . ?
C71 C76 1.387(10) . ?
C72 C73 1.398(11) . ?
C73 C74 1.358(11) . ?
C74 C75 1.374(11) . ?
C75 C76 1.412(11) . ?
S2 C51 1.693(9) . ?
C51 N2 1.316(10) . ?
C51 P2 1.840(9) . ?
N2 C52 1.455(11) . ?
P2 C81 1.802(9) . ?
P2 C91 1.802(8) . ?
C81 C82 1.388(10) . ?
C81 C86 1.390(10) . ?
C82 C83 1.403(11) . ?
C83 C84 1.378(11) . ?
C84 C85 1.382(11) . ?
C85 C86 1.389(11) . ?
C91 C96 1.390(10) . ?
C91 C92 1.393(10) . ?
C92 C93 1.395(11) . ?
C93 C94 1.393(12) . ?
C94 C95 1.386(12) . ?
C95 C96 1.367(11) . ?

loop_
_geom_hbond_atom_site_label_D
_geom_hbond_atom_site_label_H
_geom_hbond_atom_site_label_A
_geom_hbond_distance_DH
_geom_hbond_distance_HA
_geom_hbond_distance_DA
_geom_hbond_angle_DHA
_geom_hbond_site_symmetry_A
N1 H1 F12 0.86 2.42 3.062(9) 132.0 2
